data_4343282
loop_
_publ_author_name
'Piskunov, Alexander V.'
'Ershova, Irina V.'
'Bogomyakov, Artem S.'
'Starikov, Andrey G.'
'Fukin, Georgy K.'
'Cherkasov, Vladimir K.'

_publ_section_title
;
 Indirect Magnetic Exchange between o-Iminosemiquinonate Ligands
 Controlled by Apical Substituent in Pentacoordinated Gallium(III)
 Complexes.
;
_journal_issue 13
_journal_name_full 'Inorganic chemistry'
_journal_page_first 6090
_journal_page_last 6099
_journal_paper_doi 10.1021/acs.inorgchem.5b00520
_journal_volume 54
_journal_year 2015
_chemical_formula_sum 'C55 H81 Ga I N2 O2'
_chemical_formula_weight 998.83
_space_group_crystal_system monoclinic
_space_group_IT_number 14
_space_group_name_Hall '-P 2yn'
_space_group_name_H-M_alt 'P 1 21/n 1'
_symmetry_space_group_name_Hall '-P 2yn'
_symmetry_space_group_name_H-M 'P 1 21/n 1'
_atom_sites_solution_hydrogens geom
_audit_creation_method SHELXL-2014/7
_cell_angle_alpha 90
_cell_angle_beta 106.4102(11)
_cell_angle_gamma 90
_cell_formula_units_Z 8
_cell_length_a 20.0651(12)
_cell_length_b 21.6846(12)
_cell_length_c 25.8774(15)
_cell_measurement_reflns_used 9267
_cell_measurement_temperature 100(2)
_cell_measurement_theta_max 29.85
_cell_measurement_theta_min 2.57
_cell_volume 10800.7(11)
_computing_cell_refinement 'Bruker SAINT'
_computing_data_collection 'Bruker APEX2'
_computing_data_reduction 'Bruker SAINT'
_computing_molecular_graphics 'Bruker SHELXTL'
_computing_publication_material 'Bruker SHELXTL'
_computing_structure_refinement 'SHELXL-2014/7 (Sheldrick, 2014)'
_computing_structure_solution 'SHELXS-2013/1 (Sheldrick, 2013)'
_diffrn_ambient_temperature 100(2)
_diffrn_measured_fraction_theta_full 0.994
_diffrn_measured_fraction_theta_max 0.995
_diffrn_measurement_device_type 'Bruker D8 Quest CMOS'
_diffrn_radiation_type MoK\a
_diffrn_radiation_wavelength 0.71073
_diffrn_reflns_av_R_equivalents 0.0367
_diffrn_reflns_av_unetI/netI 0.0264
_diffrn_reflns_laue_measured_fraction_full 0.994
_diffrn_reflns_laue_measured_fraction_max 0.995
_diffrn_reflns_limit_h_max 24
_diffrn_reflns_limit_h_min -24
_diffrn_reflns_limit_k_max 26
_diffrn_reflns_limit_k_min -26
_diffrn_reflns_limit_l_max 31
_diffrn_reflns_limit_l_min -31
_diffrn_reflns_number 106222
_diffrn_reflns_point_group_measured_fraction_full 0.994
_diffrn_reflns_point_group_measured_fraction_max 0.995
_diffrn_reflns_theta_full 25.242
_diffrn_reflns_theta_max 25.999
_diffrn_reflns_theta_min 2.198
_diffrn_source 'microfocus tube'
_exptl_absorpt_coefficient_mu 1.120
_exptl_absorpt_correction_T_max 0.7460
_exptl_absorpt_correction_T_min 0.5813
_exptl_absorpt_correction_type multi-scan
_exptl_absorpt_process_details 'SADABS 2012/1 (Bruker AXS Inc.)'
_exptl_crystal_colour yellow
_exptl_crystal_density_diffrn 1.229
_exptl_crystal_description prism
_exptl_crystal_F_000 4200
_exptl_crystal_size_max 0.400
_exptl_crystal_size_mid 0.270
_exptl_crystal_size_min 0.110
_refine_diff_density_max 1.999
_refine_diff_density_min -0.669
_refine_diff_density_rms 0.096
_refine_ls_extinction_method none
_refine_ls_goodness_of_fit_ref 1.054
_refine_ls_hydrogen_treatment constr
_refine_ls_matrix_type full
_refine_ls_number_parameters 1182
_refine_ls_number_reflns 21126
_refine_ls_number_restraints 93
_refine_ls_restrained_S_all 1.056
_refine_ls_R_factor_all 0.0496
_refine_ls_R_factor_gt 0.0381
_refine_ls_shift/su_max 0.002
_refine_ls_shift/su_mean 0.000
_refine_ls_structure_factor_coef Fsqd
_refine_ls_weighting_details 'w=1/[\s^2^(Fo^2^)+(0.0600P)^2^+6.9771P] where P=(Fo^2^+2Fc^2^)/3'
_refine_ls_weighting_scheme calc
_refine_ls_wR_factor_gt 0.0983
_refine_ls_wR_factor_ref 0.1036
_reflns_Friedel_coverage 0.000
_reflns_number_gt 17544
_reflns_number_total 21126
_reflns_threshold_expression 'I > 2\s(I)'
_cod_data_source_file ic5b00520_si_003.cif
_cod_data_source_block gaisqim
_cod_depositor_comments 'Adding full bibliography for 4343281--4343283.cif.'
_cod_database_code 4343282
_shelx_shelxl_version_number 2014/7
_shelx_space_group_comment
;
The symmetry employed for this shelxl refinement is uniquely defined
by the following loop, which should always be used as a source of
symmetry information in preference to the above space-group names.
They are only intended as comments.
;
_shelx_estimated_absorpt_t_min 0.663
_shelx_estimated_absorpt_t_max 0.887

loop_
_space_group_symop_operation_xyz
'x, y, z'
'-x+1/2, y+1/2, -z+1/2'
'-x, -y, -z'
'x-1/2, -y-1/2, z-1/2'

loop_
_atom_site_label
_atom_site_type_symbol
_atom_site_fract_x
_atom_site_fract_y
_atom_site_fract_z
_atom_site_U_iso_or_equiv
_atom_site_adp_type
_atom_site_occupancy
_atom_site_site_symmetry_order
_atom_site_calc_flag
_atom_site_refinement_flags_posn
_atom_site_refinement_flags_adp
_atom_site_refinement_flags_occupancy
_atom_site_disorder_assembly
_atom_site_disorder_group
Ga1A Ga 0.24794(2) 0.03459(2) 0.20444(2) 0.01725(7) Uani 1 1 d . . . . .
I1A I 0.25105(2) -0.08304(2) 0.20367(2) 0.02727(6) Uani 1 1 d . . . . .
O1A O 0.34643(8) 0.05217(8) 0.23951(7) 0.0205(4) Uani 1 1 d . . . . .
O2A O 0.14845(8) 0.04601(8) 0.16980(7) 0.0209(4) Uani 1 1 d . . . . .
N1A N 0.27086(10) 0.07330(9) 0.14288(8) 0.0187(4) Uani 1 1 d . . . . .
N2A N 0.22230(10) 0.06921(9) 0.26683(8) 0.0201(4) Uani 1 1 d . . . . .
C1A C 0.37857(12) 0.07515(11) 0.20741(10) 0.0184(5) Uani 1 1 d . . . . .
C2A C 0.33791(12) 0.08723(11) 0.15268(10) 0.0188(5) Uani 1 1 d . . . . .
C3A C 0.36947(12) 0.11132(11) 0.11467(10) 0.0200(5) Uani 1 1 d . . . . .
H3AA H 0.3423 0.1190 0.0787 0.024 Uiso 1 1 calc R U . . .
C4A C 0.43893(12) 0.12355(11) 0.12961(10) 0.0204(5) Uani 1 1 d . . . . .
C5A C 0.47803(12) 0.11286(11) 0.18443(10) 0.0201(5) Uani 1 1 d . . . . .
H5AA H 0.5262 0.1225 0.1944 0.024 Uiso 1 1 calc R U . . .
C6A C 0.45104(12) 0.08979(11) 0.22339(10) 0.0196(5) Uani 1 1 d . . . . .
C7A C 0.47689(13) 0.14743(12) 0.09028(11) 0.0239(5) Uani 1 1 d . . . . .
C8A C 0.42798(15) 0.15812(15) 0.03420(11) 0.0335(7) Uani 1 1 d . . . . .
H8AA H 0.3914 0.1871 0.0364 0.050 Uiso 1 1 calc R U . . .
H8AB H 0.4069 0.1189 0.0193 0.050 Uiso 1 1 calc R U . . .
H8AC H 0.4541 0.1753 0.0108 0.050 Uiso 1 1 calc R U . . .
C9A C 0.51264(15) 0.20831(13) 0.11132(12) 0.0323(6) Uani 1 1 d . . . . .
H9AA H 0.4778 0.2383 0.1152 0.048 Uiso 1 1 calc R U . . .
H9AB H 0.5365 0.2242 0.0858 0.048 Uiso 1 1 calc R U . . .
H9AC H 0.5466 0.2015 0.1464 0.048 Uiso 1 1 calc R U . . .
C10A C 0.53193(15) 0.09961(14) 0.08639(13) 0.0343(7) Uani 1 1 d . . . . .
H10A H 0.5092 0.0601 0.0743 0.051 Uiso 1 1 calc R U . . .
H10B H 0.5656 0.0944 0.1218 0.051 Uiso 1 1 calc R U . . .
H10C H 0.5560 0.1139 0.0605 0.051 Uiso 1 1 calc R U . . .
C11A C 0.49446(12) 0.07847(11) 0.28132(10) 0.0210(5) Uani 1 1 d . . . . .
C12A C 0.56932(13) 0.10091(13) 0.29033(11) 0.0260(6) Uani 1 1 d . . . . .
H12A H 0.5914 0.0773 0.2673 0.039 Uiso 1 1 calc R U . . .
H12B H 0.5954 0.0949 0.3282 0.039 Uiso 1 1 calc R U . . .
H12C H 0.5691 0.1448 0.2812 0.039 Uiso 1 1 calc R U . . .
C13A C 0.46410(13) 0.11367(13) 0.32057(11) 0.0271(6) Uani 1 1 d . . . . .
H13A H 0.4161 0.1002 0.3160 0.041 Uiso 1 1 calc R U . . .
H13B H 0.4647 0.1580 0.3133 0.041 Uiso 1 1 calc R U . . .
H13C H 0.4920 0.1054 0.3576 0.041 Uiso 1 1 calc R U . . .
C14A C 0.49630(14) 0.00937(12) 0.29373(11) 0.0279(6) Uani 1 1 d . . . . .
H14A H 0.4487 -0.0062 0.2865 0.042 Uiso 1 1 calc R U . . .
H14B H 0.5213 0.0025 0.3317 0.042 Uiso 1 1 calc R U . . .
H14C H 0.5201 -0.0125 0.2709 0.042 Uiso 1 1 calc R U . . .
C15A C 0.22297(12) 0.09003(12) 0.09202(10) 0.0205(5) Uani 1 1 d . . . . .
C16A C 0.19905(13) 0.15074(13) 0.08425(11) 0.0260(6) Uani 1 1 d . . . . .
C17A C 0.15097(14) 0.16486(14) 0.03526(12) 0.0330(7) Uani 1 1 d . . . . .
H17A H 0.1345 0.2060 0.0287 0.040 Uiso 1 1 calc R U . . .
C18A C 0.12690(14) 0.12127(15) -0.00348(12) 0.0339(7) Uani 1 1 d . . . . .
H18A H 0.0930 0.1318 -0.0361 0.041 Uiso 1 1 calc R U . . .
C19A C 0.15188(13) 0.06194(14) 0.00482(11) 0.0296(6) Uani 1 1 d . . . . .
H19A H 0.1353 0.0319 -0.0225 0.036 Uiso 1 1 calc R U . . .
C20A C 0.20086(13) 0.04502(13) 0.05229(10) 0.0239(5) Uani 1 1 d . . . . .
C21A C 0.22277(14) 0.20077(13) 0.12649(13) 0.0323(6) Uani 1 1 d . . . . .
H21A H 0.2549 0.1814 0.1592 0.039 Uiso 1 1 calc R U . . .
C22A C 0.16158(16) 0.22803(15) 0.14274(14) 0.0409(8) Uani 1 1 d . . . . .
H22A H 0.1376 0.1952 0.1564 0.061 Uiso 1 1 calc R U . . .
H22B H 0.1292 0.2474 0.1113 0.061 Uiso 1 1 calc R U . . .
H22C H 0.1786 0.2591 0.1709 0.061 Uiso 1 1 calc R U . . .
C23A C 0.26267(19) 0.25161(15) 0.10736(16) 0.0479(9) Uani 1 1 d . . . . .
H23A H 0.3010 0.2334 0.0961 0.072 Uiso 1 1 calc R U . . .
H23B H 0.2813 0.2807 0.1369 0.072 Uiso 1 1 calc R U . . .
H23C H 0.2313 0.2734 0.0769 0.072 Uiso 1 1 calc R U . . .
C24A C 0.23163(14) -0.01928(12) 0.05784(11) 0.0270(6) Uani 1 1 d . . . . .
H24A H 0.2631 -0.0235 0.0953 0.032 Uiso 1 1 calc R U . . .
C25A C 0.27542(16) -0.02803(14) 0.01874(12) 0.0354(7) Uani 1 1 d . . . . .
H25A H 0.2959 -0.0694 0.0233 0.053 Uiso 1 1 calc R U . . .
H25B H 0.3125 0.0029 0.0261 0.053 Uiso 1 1 calc R U . . .
H25C H 0.2459 -0.0232 -0.0183 0.053 Uiso 1 1 calc R U . . .
C26A C 0.17618(17) -0.06911(15) 0.04969(13) 0.0391(7) Uani 1 1 d . . . . .
H26A H 0.1490 -0.0629 0.0753 0.059 Uiso 1 1 calc R U . . .
H26B H 0.1984 -0.1097 0.0557 0.059 Uiso 1 1 calc R U . . .
H26C H 0.1454 -0.0668 0.0128 0.059 Uiso 1 1 calc R U . . .
C27A C 0.11394(12) 0.06222(11) 0.20299(10) 0.0195(5) Uani 1 1 d . . . . .
C28A C 0.15383(12) 0.07653(11) 0.25753(10) 0.0203(5) Uani 1 1 d . . . . .
C29A C 0.12036(12) 0.09684(11) 0.29569(10) 0.0205(5) Uani 1 1 d . . . . .
H29A H 0.1469 0.1064 0.3314 0.025 Uiso 1 1 calc R U . . .
C30A C 0.04972(12) 0.10275(11) 0.28115(10) 0.0202(5) Uani 1 1 d . . . . .
C31A C 0.01109(13) 0.08780(11) 0.22711(10) 0.0222(5) Uani 1 1 d . . . . .
H31A H -0.0380 0.0921 0.2177 0.027 Uiso 1 1 calc R U . . .
C32A C 0.04011(12) 0.06768(11) 0.18789(10) 0.0207(5) Uani 1 1 d . . . . .
C33A C 0.01021(13) 0.12512(12) 0.32000(11) 0.0234(5) Uani 1 1 d . . . . .
C34A C -0.02904(16) 0.18430(14) 0.29759(12) 0.0344(7) Uani 1 1 d . . . . .
H34A H 0.0040 0.2155 0.2926 0.052 Uiso 1 1 calc R U . . .
H34B H -0.0533 0.1998 0.3229 0.052 Uiso 1 1 calc R U . . .
H34C H -0.0629 0.1755 0.2629 0.052 Uiso 1 1 calc R U . . .
C35A C -0.04215(14) 0.07545(15) 0.32482(12) 0.0327(7) Uani 1 1 d . . . . .
H35A H -0.0177 0.0365 0.3363 0.049 Uiso 1 1 calc R U . . .
H35B H -0.0766 0.0697 0.2898 0.049 Uiso 1 1 calc R U . . .
H35C H -0.0657 0.0884 0.3515 0.049 Uiso 1 1 calc R U . . .
C36A C 0.05842(14) 0.13813(13) 0.37584(11) 0.0281(6) Uani 1 1 d . . . . .
H36A H 0.0919 0.1701 0.3734 0.042 Uiso 1 1 calc R U . . .
H36B H 0.0834 0.1003 0.3906 0.042 Uiso 1 1 calc R U . . .
H36C H 0.0311 0.1523 0.3995 0.042 Uiso 1 1 calc R U . . .
C37A C -0.00257(13) 0.05235(12) 0.13089(10) 0.0236(5) Uani 1 1 d . . . . .
C38A C -0.08043(14) 0.06075(16) 0.12397(12) 0.0342(7) Uani 1 1 d . . . . .
H38A H -0.0897 0.1038 0.1313 0.051 Uiso 1 1 calc R U . . .
H38B H -0.0948 0.0337 0.1492 0.051 Uiso 1 1 calc R U . . .
H38C H -0.1066 0.0502 0.0870 0.051 Uiso 1 1 calc R U . . .
C39A C 0.01771(14) 0.09484(13) 0.09069(11) 0.0292(6) Uani 1 1 d . . . . .
H39A H 0.0105 0.1379 0.0994 0.044 Uiso 1 1 calc R U . . .
H39B H -0.0111 0.0855 0.0542 0.044 Uiso 1 1 calc R U . . .
H39C H 0.0668 0.0884 0.0928 0.044 Uiso 1 1 calc R U . . .
C40A C 0.01044(14) -0.01473(13) 0.11782(12) 0.0297(6) Uani 1 1 d . . . . .
H40A H -0.0050 -0.0423 0.1421 0.045 Uiso 1 1 calc R U . . .
H40B H 0.0602 -0.0209 0.1225 0.045 Uiso 1 1 calc R U . . .
H40C H -0.0155 -0.0239 0.0805 0.045 Uiso 1 1 calc R U . . .
C41A C 0.26799(12) 0.08818(12) 0.31729(11) 0.0221(5) Uani 1 1 d . . . . .
C42A C 0.28427(13) 0.15051(13) 0.32600(12) 0.0301(6) Uani 1 1 d . . . . .
C43A C 0.32815(15) 0.16761(15) 0.37586(13) 0.0379(7) Uani 1 1 d . . . . .
H43A H 0.3395 0.2099 0.3829 0.045 Uiso 1 1 calc R U . . .
C44A C 0.35526(16) 0.12474(17) 0.41492(13) 0.0427(8) Uani 1 1 d . . . . .
H44A H 0.3852 0.1375 0.4487 0.051 Uiso 1 1 calc R U . . .
C45A C 0.33933(15) 0.06301(16) 0.40553(11) 0.0361(7) Uani 1 1 d . . . . .
H45A H 0.3589 0.0336 0.4328 0.043 Uiso 1 1 calc R U . . .
C46A C 0.29506(14) 0.04344(14) 0.35669(11) 0.0288(6) Uani 1 1 d . . . . .
C47A C 0.25657(14) 0.19969(13) 0.28363(13) 0.0335(7) Uani 1 1 d . . . . .
H47A H 0.2288 0.1785 0.2501 0.040 Uiso 1 1 calc R U . . .
C48A C 0.20810(17) 0.24407(15) 0.30148(17) 0.0489(9) Uani 1 1 d . . . . .
H48A H 0.1700 0.2208 0.3090 0.073 Uiso 1 1 calc R U . . .
H48B H 0.1890 0.2740 0.2728 0.073 Uiso 1 1 calc R U . . .
H48C H 0.2342 0.2658 0.3341 0.073 Uiso 1 1 calc R U . . .
C49A C 0.31514(16) 0.23488(14) 0.26994(14) 0.0403(8) Uani 1 1 d . . . . .
H49A H 0.3436 0.2061 0.2561 0.060 Uiso 1 1 calc R U . . .
H49B H 0.3441 0.2551 0.3024 0.060 Uiso 1 1 calc R U . . .
H49C H 0.2954 0.2661 0.2425 0.060 Uiso 1 1 calc R U . . .
C50A C 0.2728(3) -0.0220(4) 0.3473(4) 0.0288(12) Uani 0.811(5) 1 d D . P A 1
H50A H 0.2505 -0.0270 0.3077 0.035 Uiso 0.811(5) 1 calc R U P A 1
C51A C 0.3342(3) -0.0674(2) 0.36341(19) 0.0460(11) Uani 0.811(5) 1 d D U P A 1
H51A H 0.3693 -0.0557 0.3455 0.069 Uiso 0.811(5) 1 calc R U P A 1
H51B H 0.3176 -0.1092 0.3524 0.069 Uiso 0.811(5) 1 calc R U P A 1
H51C H 0.3547 -0.0662 0.4025 0.069 Uiso 0.811(5) 1 calc R U P A 1
C52A C 0.22013(19) -0.04018(16) 0.37559(17) 0.0358(9) Uani 0.811(5) 1 d D . P A 1
H52A H 0.1782 -0.0150 0.3622 0.054 Uiso 0.811(5) 1 calc R U P A 1
H52B H 0.2395 -0.0336 0.4144 0.054 Uiso 0.811(5) 1 calc R U P A 1
H52C H 0.2083 -0.0838 0.3687 0.054 Uiso 0.811(5) 1 calc R U P A 1
C50' C 0.2864(18) -0.030(2) 0.3525(18) 0.0288(12) Uani 0.189(5) 1 d D . P A 2
H50B H 0.2710 -0.0424 0.3136 0.035 Uiso 0.189(5) 1 calc R U P A 2
C52' C 0.2524(7) -0.0779(7) 0.3868(7) 0.0358(9) Uani 0.189(5) 1 d D . P A 2
H52D H 0.2573 -0.1203 0.3752 0.054 Uiso 0.189(5) 1 calc R U P A 2
H52E H 0.2030 -0.0683 0.3805 0.054 Uiso 0.189(5) 1 calc R U P A 2
H52F H 0.2764 -0.0738 0.4253 0.054 Uiso 0.189(5) 1 calc R U P A 2
C51' C 0.3625(8) -0.0555(9) 0.3785(9) 0.0460(11) Uani 0.189(5) 1 d D U P A 2
H51D H 0.3721 -0.0891 0.3563 0.069 Uiso 0.189(5) 1 calc R U P A 2
H51E H 0.3666 -0.0707 0.4149 0.069 Uiso 0.189(5) 1 calc R U P A 2
H51F H 0.3960 -0.0221 0.3803 0.069 Uiso 0.189(5) 1 calc R U P A 2
Ga1B Ga 0.73822(2) 0.29444(2) 0.20666(2) 0.01546(7) Uani 1 1 d . . . . .
I1B I 0.73031(2) 0.17705(2) 0.20399(2) 0.03103(6) Uani 1 1 d . . . . .
O1B O 0.65380(8) 0.31396(8) 0.22779(7) 0.0198(4) Uani 1 1 d . . . . .
O2B O 0.82405(8) 0.30443(8) 0.18527(6) 0.0193(4) Uani 1 1 d . . . . .
N1B N 0.68485(10) 0.33389(9) 0.13893(8) 0.0171(4) Uani 1 1 d . . . . .
N2B N 0.79703(10) 0.32789(9) 0.27518(8) 0.0154(4) Uani 1 1 d . . . . .
C1B C 0.60400(12) 0.33630(11) 0.18900(9) 0.0173(5) Uani 1 1 d . . . . .
C2B C 0.61952(12) 0.34741(11) 0.13837(10) 0.0180(5) Uani 1 1 d . . . . .
C3B C 0.56802(12) 0.36976(11) 0.09339(10) 0.0194(5) Uani 1 1 d . . . . .
H3BA H 0.5785 0.3764 0.0602 0.023 Uiso 1 1 calc R U . . .
C4B C 0.50297(13) 0.38194(11) 0.09744(10) 0.0216(5) Uani 1 1 d . . . . .
C5B C 0.48984(13) 0.37376(11) 0.14860(10) 0.0218(5) Uani 1 1 d . . . . .
H5BA H 0.4451 0.3847 0.1514 0.026 Uiso 1 1 calc R U . . .
C6B C 0.53685(13) 0.35148(11) 0.19361(10) 0.0209(5) Uani 1 1 d . . . . .
C7B C 0.44420(13) 0.40348(12) 0.04943(10) 0.0248(6) Uani 1 1 d . . . . .
C8B C 0.42417(15) 0.46958(13) 0.05972(12) 0.0317(6) Uani 1 1 d . . . . .
H8BA H 0.4647 0.4966 0.0648 0.048 Uiso 1 1 calc R U . . .
H8BB H 0.4082 0.4705 0.0922 0.048 Uiso 1 1 calc R U . . .
H8BC H 0.3868 0.4840 0.0288 0.048 Uiso 1 1 calc R U . . .
C9B C 0.46575(14) 0.40247(14) -0.00236(11) 0.0303(6) Uani 1 1 d . . . . .
H9BA H 0.4774 0.3602 -0.0100 0.045 Uiso 1 1 calc R U . . .
H9BB H 0.5064 0.4290 0.0017 0.045 Uiso 1 1 calc R U . . .
H9BC H 0.4274 0.4176 -0.0322 0.045 Uiso 1 1 calc R U . . .
C10B C 0.38138(13) 0.36086(14) 0.04212(12) 0.0309(6) Uani 1 1 d . . . . .
H10D H 0.3950 0.3184 0.0371 0.046 Uiso 1 1 calc R U . . .
H10E H 0.3443 0.3739 0.0104 0.046 Uiso 1 1 calc R U . . .
H10F H 0.3646 0.3631 0.0742 0.046 Uiso 1 1 calc R U . . .
C11B C 0.51927(13) 0.34078(12) 0.24672(10) 0.0238(5) Uani 1 1 d . . . . .
C12B C 0.44585(14) 0.36320(15) 0.24381(12) 0.0348(7) Uani 1 1 d . . . . .
H12D H 0.4118 0.3399 0.2160 0.052 Uiso 1 1 calc R U . . .
H12E H 0.4418 0.4072 0.2348 0.052 Uiso 1 1 calc R U . . .
H12F H 0.4369 0.3568 0.2788 0.052 Uiso 1 1 calc R U . . .
C13B C 0.52391(16) 0.27183(13) 0.25922(12) 0.0320(6) Uani 1 1 d . . . . .
H13D H 0.4910 0.2495 0.2300 0.048 Uiso 1 1 calc R U . . .
H13E H 0.5125 0.2645 0.2931 0.048 Uiso 1 1 calc R U . . .
H13F H 0.5712 0.2573 0.2626 0.048 Uiso 1 1 calc R U . . .
C14B C 0.57044(14) 0.37573(14) 0.29264(11) 0.0299(6) Uani 1 1 d . . . . .
H14D H 0.6179 0.3620 0.2956 0.045 Uiso 1 1 calc R U . . .
H14E H 0.5595 0.3675 0.3266 0.045 Uiso 1 1 calc R U . . .
H14F H 0.5666 0.4201 0.2851 0.045 Uiso 1 1 calc R U . . .
C15B C 0.70767(12) 0.35247(12) 0.09326(9) 0.0190(5) Uani 1 1 d . . . . .
C16B C 0.72745(12) 0.41368(12) 0.09047(10) 0.0213(5) Uani 1 1 d . . . . .
C17B C 0.74691(13) 0.43215(13) 0.04516(11) 0.0284(6) Uani 1 1 d . . . . .
H17B H 0.7603 0.4737 0.0423 0.034 Uiso 1 1 calc R U . . .
C18B C 0.74699(15) 0.39114(15) 0.00462(11) 0.0341(7) Uani 1 1 d . . . . .
H18B H 0.7597 0.4045 -0.0262 0.041 Uiso 1 1 calc R U . . .
C19B C 0.72865(16) 0.33088(14) 0.00895(12) 0.0342(7) Uani 1 1 d . . . . .
H19B H 0.7298 0.3026 -0.0189 0.041 Uiso 1 1 calc R U . . .
C20B C 0.70831(14) 0.31001(13) 0.05329(10) 0.0266(6) Uani 1 1 d . . . . .
C21B C 0.72825(13) 0.46059(12) 0.13405(11) 0.0222(5) Uani 1 1 d . . . . .
H21B H 0.7125 0.4395 0.1629 0.027 Uiso 1 1 calc R U . . .
C22B C 0.67837(15) 0.51366(13) 0.11213(13) 0.0346(7) Uani 1 1 d . . . . .
H22D H 0.6316 0.4973 0.0960 0.052 Uiso 1 1 calc R U . . .
H22E H 0.6939 0.5360 0.0847 0.052 Uiso 1 1 calc R U . . .
H22F H 0.6776 0.5418 0.1416 0.052 Uiso 1 1 calc R U . . .
C23B C 0.80142(14) 0.48540(13) 0.15921(12) 0.0290(6) Uani 1 1 d . . . . .
H23D H 0.8322 0.4514 0.1758 0.043 Uiso 1 1 calc R U . . .
H23E H 0.8003 0.5161 0.1868 0.043 Uiso 1 1 calc R U . . .
H23F H 0.8187 0.5047 0.1312 0.043 Uiso 1 1 calc R U . . .
C24B C 0.68478(17) 0.24409(13) 0.05470(12) 0.0349(7) Uani 1 1 d . . . . .
H24B H 0.6722 0.2382 0.0891 0.042 Uiso 1 1 calc R U . . .
C25B C 0.7435(2) 0.19874(16) 0.05487(17) 0.0617(11) Uani 1 1 d . . . . .
H25D H 0.7845 0.2088 0.0847 0.093 Uiso 1 1 calc R U . . .
H25E H 0.7552 0.2019 0.0207 0.093 Uiso 1 1 calc R U . . .
H25F H 0.7283 0.1566 0.0594 0.093 Uiso 1 1 calc R U . . .
C26B C 0.6194(2) 0.23215(19) 0.00818(13) 0.0579(11) Uani 1 1 d . . . . .
H26D H 0.5823 0.2600 0.0113 0.087 Uiso 1 1 calc R U . . .
H26E H 0.6045 0.1893 0.0096 0.087 Uiso 1 1 calc R U . . .
H26F H 0.6296 0.2395 -0.0262 0.087 Uiso 1 1 calc R U . . .
C27B C 0.87630(12) 0.32242(10) 0.22401(10) 0.0169(5) Uani 1 1 d . . . . .
C28B C 0.86320(12) 0.33568(10) 0.27500(9) 0.0158(5) Uani 1 1 d . . . . .
C29B C 0.91757(12) 0.35535(11) 0.31974(10) 0.0171(5) Uani 1 1 d . . . . .
H29B H 0.9087 0.3631 0.3533 0.021 Uiso 1 1 calc R U . . .
C30B C 0.98282(12) 0.36311(11) 0.31454(10) 0.0183(5) Uani 1 1 d . . . . .
C31B C 0.99433(12) 0.35159(11) 0.26328(10) 0.0200(5) Uani 1 1 d . . . . .
H31B H 1.0397 0.3586 0.2600 0.024 Uiso 1 1 calc R U . . .
C32B C 0.94478(12) 0.33125(11) 0.21865(10) 0.0183(5) Uani 1 1 d . . . . .
C33B C 1.04329(12) 0.38485(12) 0.36110(10) 0.0213(5) Uani 1 1 d . . . . .
C34B C 1.06857(14) 0.44763(12) 0.34701(11) 0.0277(6) Uani 1 1 d . . . . .
H34D H 1.0305 0.4775 0.3406 0.042 Uiso 1 1 calc R U . . .
H34E H 1.0841 0.4437 0.3145 0.042 Uiso 1 1 calc R U . . .
H34F H 1.1073 0.4618 0.3770 0.042 Uiso 1 1 calc R U . . .
C35B C 1.02295(13) 0.39144(13) 0.41329(10) 0.0269(6) Uani 1 1 d . . . . .
H35D H 0.9849 0.4213 0.4081 0.040 Uiso 1 1 calc R U . . .
H35E H 1.0631 0.4059 0.4420 0.040 Uiso 1 1 calc R U . . .
H35F H 1.0077 0.3514 0.4233 0.040 Uiso 1 1 calc R U . . .
C36B C 1.10281(13) 0.33807(13) 0.36999(11) 0.0274(6) Uani 1 1 d . . . . .
H36D H 1.0869 0.2977 0.3788 0.041 Uiso 1 1 calc R U . . .
H36E H 1.1420 0.3519 0.3997 0.041 Uiso 1 1 calc R U . . .
H36F H 1.1176 0.3346 0.3371 0.041 Uiso 1 1 calc R U . . .
C37B C 0.95959(13) 0.31734(12) 0.16537(10) 0.0216(5) Uani 1 1 d . . . . .
C38B C 0.91196(13) 0.35556(13) 0.11957(10) 0.0255(6) Uani 1 1 d . . . . .
H38D H 0.9185 0.3995 0.1283 0.038 Uiso 1 1 calc R U . . .
H38E H 0.8634 0.3442 0.1153 0.038 Uiso 1 1 calc R U . . .
H38F H 0.9236 0.3473 0.0859 0.038 Uiso 1 1 calc R U . . .
C39B C 0.94750(16) 0.24864(13) 0.15249(12) 0.0308(6) Uani 1 1 d . . . . .
H39D H 0.9795 0.2242 0.1807 0.046 Uiso 1 1 calc R U . . .
H39E H 0.9558 0.2398 0.1177 0.046 Uiso 1 1 calc R U . . .
H39F H 0.8995 0.2379 0.1508 0.046 Uiso 1 1 calc R U . . .
C40B C 1.03431(14) 0.33302(14) 0.16749(11) 0.0305(6) Uani 1 1 d . . . . .
H40D H 1.0433 0.3765 0.1771 0.046 Uiso 1 1 calc R U . . .
H40E H 1.0416 0.3255 0.1321 0.046 Uiso 1 1 calc R U . . .
H40F H 1.0661 0.3071 0.1946 0.046 Uiso 1 1 calc R U . . .
C41B C 0.77798(12) 0.34614(11) 0.32240(9) 0.0168(5) Uani 1 1 d . U . . .
C42B C 0.76546(12) 0.40821(12) 0.32987(10) 0.0208(5) Uani 1 1 d . . . . .
C43B C 0.74862(14) 0.42493(13) 0.37659(11) 0.0275(6) Uani 1 1 d . . . . .
H43B H 0.7393 0.4670 0.3823 0.033 Uiso 1 1 calc R U . . .
C44B C 0.74520(15) 0.38145(14) 0.41478(11) 0.0319(6) Uani 1 1 d . . . . .
H44B H 0.7343 0.3937 0.4467 0.038 Uiso 1 1 calc R U . . .
C45B C 0.75759(14) 0.32060(13) 0.40646(11) 0.0284(6) Uani 1 1 d . . . . .
H45B H 0.7543 0.2911 0.4328 0.034 Uiso 1 1 calc R U . . .
C46B C 0.77451(12) 0.30096(11) 0.36160(11) 0.0223(5) Uani 1 1 d . U . . .
C47B C 0.77111(13) 0.45802(12) 0.29017(11) 0.0229(5) Uani 1 1 d . . . . .
H47B H 0.7830 0.4376 0.2593 0.027 Uiso 1 1 calc R U . . .
C48B C 0.70225(14) 0.49223(13) 0.26788(12) 0.0306(6) Uani 1 1 d . . . . .
H48D H 0.6660 0.4628 0.2500 0.046 Uiso 1 1 calc R U . . .
H48E H 0.7075 0.5234 0.2419 0.046 Uiso 1 1 calc R U . . .
H48F H 0.6892 0.5124 0.2975 0.046 Uiso 1 1 calc R U . . .
C49B C 0.82947(15) 0.50289(13) 0.31616(13) 0.0315(6) Uani 1 1 d . . . . .
H49D H 0.8735 0.4803 0.3284 0.047 Uiso 1 1 calc R U . . .
H49E H 0.8194 0.5230 0.3470 0.047 Uiso 1 1 calc R U . . .
H49F H 0.8331 0.5342 0.2898 0.047 Uiso 1 1 calc R U . . .
C50B C 0.79294(16) 0.23437(17) 0.35476(16) 0.0208(7) Uani 0.885(4) 1 d D . P B 1
H50C H 0.8041 0.2304 0.3196 0.025 Uiso 0.885(4) 1 calc R U P B 1
C51B C 0.7294(2) 0.19295(15) 0.35270(16) 0.0382(9) Uani 0.885(4) 1 d D . P B 1
H51G H 0.7430 0.1495 0.3528 0.057 Uiso 0.885(4) 1 calc R U P B 1
H51H H 0.6923 0.2018 0.3198 0.057 Uiso 0.885(4) 1 calc R U P B 1
H51I H 0.7129 0.2013 0.3842 0.057 Uiso 0.885(4) 1 calc R U P B 1
C52B C 0.85533(18) 0.21460(15) 0.39881(12) 0.0326(8) Uani 0.885(4) 1 d D . P B 1
H52G H 0.8950 0.2408 0.3985 0.049 Uiso 0.885(4) 1 calc R U P B 1
H52H H 0.8663 0.1715 0.3931 0.049 Uiso 0.885(4) 1 calc R U P B 1
H52I H 0.8455 0.2185 0.4337 0.049 Uiso 0.885(4) 1 calc R U P B 1
C50" C 0.7710(14) 0.2295(16) 0.3530(15) 0.0208(7) Uani 0.115(4) 1 d D . P B 2
H50D H 0.7904 0.2207 0.3222 0.025 Uiso 0.115(4) 1 calc R U P B 2
C52" C 0.7854(12) 0.1761(11) 0.3878(9) 0.0326(8) Uani 0.115(4) 1 d D . P B 2
H52J H 0.8351 0.1746 0.4067 0.049 Uiso 0.115(4) 1 calc R U P B 2
H52K H 0.7720 0.1386 0.3662 0.049 Uiso 0.115(4) 1 calc R U P B 2
H52L H 0.7587 0.1788 0.4142 0.049 Uiso 0.115(4) 1 calc R U P B 2
C51" C 0.6825(11) 0.2199(11) 0.3294(10) 0.0382(9) Uani 0.115(4) 1 d D . P B 2
H51J H 0.6723 0.1805 0.3102 0.057 Uiso 0.115(4) 1 calc R U P B 2
H51K H 0.6625 0.2537 0.3047 0.057 Uiso 0.115(4) 1 calc R U P B 2
H51L H 0.6623 0.2201 0.3597 0.057 Uiso 0.115(4) 1 calc R U P B 2
C1S C 0.5756(4) -0.2948(3) 0.5226(3) 0.0850(19) Uani 0.693(3) 1 d D U P C 1
H1SA H 0.5997 -0.3043 0.4955 0.128 Uiso 0.693(3) 1 calc R U P C 1
H1SB H 0.6091 -0.2792 0.5553 0.128 Uiso 0.693(3) 1 calc R U P C 1
H1SC H 0.5536 -0.3323 0.5312 0.128 Uiso 0.693(3) 1 calc R U P C 1
C2S C 0.5202(3) -0.2460(3) 0.5006(2) 0.0643(15) Uani 0.693(3) 1 d D U P C 1
H2SA H 0.4865 -0.2614 0.4673 0.077 Uiso 0.693(3) 1 calc R U P C 1
H2SB H 0.5421 -0.2082 0.4915 0.077 Uiso 0.693(3) 1 calc R U P C 1
C3S C 0.4825(8) -0.2312(6) 0.5432(4) 0.0756(15) Uani 0.693(3) 1 d D U P C 1
H3SA H 0.5157 -0.2190 0.5778 0.091 Uiso 0.693(3) 1 calc R U P C 1
H3SB H 0.4549 -0.2669 0.5493 0.091 Uiso 0.693(3) 1 calc R U P C 1
C4S C 0.4336(7) -0.1751(5) 0.5167(6) 0.124(3) Uani 0.693(3) 1 d D U P C 1
H4SA H 0.4614 -0.1371 0.5181 0.148 Uiso 0.693(3) 1 calc R U P C 1
H4SB H 0.4090 -0.1842 0.4786 0.148 Uiso 0.693(3) 1 calc R U P C 1
C5S C 0.3818(4) -0.1671(4) 0.5494(3) 0.098(3) Uani 0.693(3) 1 d D . P C 1
H5SA H 0.4077 -0.1623 0.5879 0.118 Uiso 0.693(3) 1 calc R U P C 1
H5SB H 0.3532 -0.2049 0.5459 0.118 Uiso 0.693(3) 1 calc R U P C 1
C6S C 0.3337(4) -0.1117(3) 0.5319(3) 0.0753(17) Uani 0.693(3) 1 d D U P C 1
H6SA H 0.3018 -0.1091 0.5544 0.113 Uiso 0.693(3) 1 calc R U P C 1
H6SB H 0.3615 -0.0739 0.5361 0.113 Uiso 0.693(3) 1 calc R U P C 1
H6SC H 0.3070 -0.1165 0.4941 0.113 Uiso 0.693(3) 1 calc R U P C 1
C1S' C 0.5630(8) -0.3187(7) 0.5749(7) 0.0850(19) Uani 0.307(3) 1 d D U P C 2
H1SD H 0.5796 -0.3451 0.6066 0.128 Uiso 0.307(3) 1 calc R U P C 2
H1SE H 0.5390 -0.3439 0.5438 0.128 Uiso 0.307(3) 1 calc R U P C 2
H1SF H 0.6026 -0.2979 0.5674 0.128 Uiso 0.307(3) 1 calc R U P C 2
C2S' C 0.5127(7) -0.2704(6) 0.5855(5) 0.0643(15) Uani 0.307(3) 1 d D U P C 2
H2SC H 0.5372 -0.2459 0.6176 0.077 Uiso 0.307(3) 1 calc R U P C 2
H2SD H 0.4736 -0.2919 0.5940 0.077 Uiso 0.307(3) 1 calc R U P C 2
C3S' C 0.4826(18) -0.2251(14) 0.5373(9) 0.0756(15) Uani 0.307(3) 1 d D U P C 2
H3SC H 0.4620 -0.2534 0.5070 0.091 Uiso 0.307(3) 1 calc R U P C 2
H3SD H 0.5249 -0.2085 0.5299 0.091 Uiso 0.307(3) 1 calc R U P C 2
C4S' C 0.4314(15) -0.1684(8) 0.5250(17) 0.124(3) Uani 0.307(3) 1 d D U P C 2
H4SC H 0.3950 -0.1794 0.4916 0.148 Uiso 0.307(3) 1 calc R U P C 2
H4SD H 0.4084 -0.1682 0.5542 0.148 Uiso 0.307(3) 1 calc R U P C 2
C5S' C 0.4498(8) -0.0997(8) 0.5177(7) 0.098(3) Uani 0.307(3) 1 d D . P C 2
H5SC H 0.4988 -0.0918 0.5381 0.118 Uiso 0.307(3) 1 calc R U P C 2
H5SD H 0.4447 -0.0914 0.4791 0.118 Uiso 0.307(3) 1 calc R U P C 2
C6S' C 0.4022(8) -0.0568(7) 0.5377(6) 0.0753(17) Uani 0.307(3) 1 d D U P C 2
H6SD H 0.4144 -0.0138 0.5329 0.113 Uiso 0.307(3) 1 calc R U P C 2
H6SE H 0.3538 -0.0643 0.5172 0.113 Uiso 0.307(3) 1 calc R U P C 2
H6SF H 0.4078 -0.0646 0.5760 0.113 Uiso 0.307(3) 1 calc R U P C 2

loop_
_atom_site_aniso_label
_atom_site_aniso_U_11
_atom_site_aniso_U_22
_atom_site_aniso_U_33
_atom_site_aniso_U_23
_atom_site_aniso_U_13
_atom_site_aniso_U_12
Ga1A 0.01491(13) 0.01484(14) 0.02454(15) -0.00171(10) 0.00974(11) -0.00062(10)
I1A 0.03806(11) 0.01536(9) 0.03204(10) -0.00084(7) 0.01583(8) 0.00041(7)
O1A 0.0175(8) 0.0221(9) 0.0247(9) -0.0010(7) 0.0104(7) -0.0014(7)
O2A 0.0180(8) 0.0213(9) 0.0267(9) -0.0018(7) 0.0116(7) -0.0004(7)
N1A 0.0145(10) 0.0170(10) 0.0256(11) -0.0005(8) 0.0074(8) 0.0000(8)
N2A 0.0148(10) 0.0189(10) 0.0287(11) -0.0047(9) 0.0095(9) -0.0003(8)
C1A 0.0172(11) 0.0139(12) 0.0263(12) -0.0011(10) 0.0100(10) -0.0003(9)
C2A 0.0173(12) 0.0137(11) 0.0272(13) -0.0024(10) 0.0090(10) 0.0018(9)
C3A 0.0183(12) 0.0176(12) 0.0259(13) 0.0024(10) 0.0092(10) 0.0011(9)
C4A 0.0196(12) 0.0155(12) 0.0294(13) -0.0012(10) 0.0125(11) -0.0001(9)
C5A 0.0138(11) 0.0187(12) 0.0291(13) -0.0030(10) 0.0084(10) -0.0001(9)
C6A 0.0163(12) 0.0151(12) 0.0283(13) -0.0033(10) 0.0079(10) 0.0007(9)
C7A 0.0198(12) 0.0252(14) 0.0297(14) 0.0004(11) 0.0115(11) -0.0016(10)
C8A 0.0308(15) 0.0433(18) 0.0307(15) 0.0053(13) 0.0155(12) -0.0061(13)
C9A 0.0341(15) 0.0288(15) 0.0371(16) 0.0002(12) 0.0152(13) -0.0108(12)
C10A 0.0335(15) 0.0347(16) 0.0434(17) 0.0012(13) 0.0250(14) 0.0042(13)
C11A 0.0159(12) 0.0216(13) 0.0257(13) -0.0020(10) 0.0060(10) -0.0015(9)
C12A 0.0170(12) 0.0282(14) 0.0325(14) -0.0025(11) 0.0067(11) -0.0008(10)
C13A 0.0197(13) 0.0322(15) 0.0297(14) -0.0052(12) 0.0072(11) -0.0025(11)
C14A 0.0265(14) 0.0252(14) 0.0297(14) 0.0014(11) 0.0042(11) 0.0009(11)
C15A 0.0138(11) 0.0231(13) 0.0261(13) 0.0036(10) 0.0084(10) 0.0000(9)
C16A 0.0191(12) 0.0252(14) 0.0369(15) 0.0057(12) 0.0129(11) 0.0028(10)
C17A 0.0267(14) 0.0327(16) 0.0413(17) 0.0154(13) 0.0122(13) 0.0118(12)
C18A 0.0241(14) 0.0489(19) 0.0286(15) 0.0096(13) 0.0073(12) 0.0102(13)
C19A 0.0219(13) 0.0414(17) 0.0272(14) 0.0031(12) 0.0097(11) 0.0020(12)
C20A 0.0191(12) 0.0300(14) 0.0249(13) 0.0030(11) 0.0102(10) 0.0006(10)
C21A 0.0271(14) 0.0222(14) 0.0486(18) 0.0025(13) 0.0125(13) 0.0056(11)
C22A 0.0349(17) 0.0340(17) 0.056(2) -0.0021(15) 0.0170(15) 0.0099(13)
C23A 0.049(2) 0.0269(16) 0.075(3) 0.0010(16) 0.0289(19) -0.0021(14)
C24A 0.0283(14) 0.0258(14) 0.0251(13) -0.0005(11) 0.0044(11) 0.0010(11)
C25A 0.0379(16) 0.0365(17) 0.0321(15) -0.0040(13) 0.0103(13) 0.0091(13)
C26A 0.0419(18) 0.0362(17) 0.0356(16) -0.0027(13) 0.0049(14) -0.0109(14)
C27A 0.0189(12) 0.0132(11) 0.0295(13) 0.0006(10) 0.0120(10) -0.0010(9)
C28A 0.0189(12) 0.0153(12) 0.0291(13) 0.0001(10) 0.0104(10) -0.0009(9)
C29A 0.0174(12) 0.0186(12) 0.0274(13) -0.0017(10) 0.0094(10) -0.0015(9)
C30A 0.0202(12) 0.0160(12) 0.0286(13) 0.0011(10) 0.0137(11) 0.0001(9)
C31A 0.0173(12) 0.0214(13) 0.0308(14) 0.0043(11) 0.0114(11) 0.0006(10)
C32A 0.0179(12) 0.0180(12) 0.0281(13) 0.0019(10) 0.0094(10) -0.0017(9)
C33A 0.0195(12) 0.0249(14) 0.0301(14) 0.0038(11) 0.0141(11) 0.0027(10)
C34A 0.0383(16) 0.0350(17) 0.0356(16) 0.0042(13) 0.0197(13) 0.0159(13)
C35A 0.0225(14) 0.0462(18) 0.0340(15) 0.0026(13) 0.0154(12) -0.0068(12)
C36A 0.0267(14) 0.0309(15) 0.0315(14) -0.0022(12) 0.0161(12) 0.0011(11)
C37A 0.0167(12) 0.0276(14) 0.0281(13) -0.0010(11) 0.0087(10) 0.0005(10)
C38A 0.0181(13) 0.0527(19) 0.0319(15) -0.0047(14) 0.0071(11) 0.0008(12)
C39A 0.0262(14) 0.0317(15) 0.0302(14) 0.0045(12) 0.0090(12) 0.0033(11)
C40A 0.0266(14) 0.0288(15) 0.0348(15) -0.0020(12) 0.0106(12) -0.0060(11)
C41A 0.0157(12) 0.0259(14) 0.0285(13) -0.0075(11) 0.0121(10) -0.0012(10)
C42A 0.0192(13) 0.0320(15) 0.0431(16) -0.0108(13) 0.0155(12) -0.0033(11)
C43A 0.0307(16) 0.0412(18) 0.0459(18) -0.0203(15) 0.0179(14) -0.0118(13)
C44A 0.0287(16) 0.070(2) 0.0323(16) -0.0210(16) 0.0136(13) -0.0160(15)
C45A 0.0291(15) 0.057(2) 0.0254(14) -0.0033(14) 0.0134(12) -0.0014(14)
C46A 0.0229(13) 0.0412(17) 0.0290(14) -0.0053(12) 0.0184(11) -0.0013(12)
C47A 0.0270(14) 0.0213(14) 0.0535(18) -0.0090(13) 0.0137(13) -0.0047(11)
C48A 0.0382(18) 0.0253(16) 0.092(3) -0.0062(17) 0.0319(19) 0.0005(13)
C49A 0.0318(16) 0.0341(17) 0.058(2) -0.0060(15) 0.0171(15) -0.0074(13)
C50A 0.035(3) 0.026(3) 0.026(2) 0.0075(17) 0.010(3) 0.010(2)
C51A 0.0445(12) 0.0456(12) 0.0482(12) -0.0010(7) 0.0137(7) 0.0014(7)
C52A 0.0325(19) 0.0214(18) 0.060(2) 0.0093(17) 0.0241(18) -0.0013(14)
C50' 0.035(3) 0.026(3) 0.026(2) 0.0075(17) 0.010(3) 0.010(2)
C52' 0.0325(19) 0.0214(18) 0.060(2) 0.0093(17) 0.0241(18) -0.0013(14)
C51' 0.0445(12) 0.0456(12) 0.0482(12) -0.0010(7) 0.0137(7) 0.0014(7)
Ga1B 0.01476(13) 0.01433(14) 0.01790(13) -0.00091(10) 0.00561(10) -0.00152(9)
I1B 0.04238(12) 0.01482(9) 0.03389(11) -0.00255(7) 0.00754(8) -0.00436(7)
O1B 0.0161(8) 0.0243(9) 0.0207(8) 0.0016(7) 0.0077(7) -0.0011(7)
O2B 0.0147(8) 0.0232(9) 0.0212(8) -0.0035(7) 0.0068(7) -0.0013(7)
N1B 0.0167(10) 0.0179(10) 0.0173(10) -0.0010(8) 0.0058(8) -0.0029(8)
N2B 0.0148(9) 0.0126(9) 0.0193(10) -0.0003(8) 0.0056(8) 0.0009(7)
C1B 0.0165(11) 0.0148(12) 0.0202(12) -0.0030(9) 0.0045(10) -0.0040(9)
C2B 0.0174(11) 0.0157(12) 0.0214(12) -0.0035(9) 0.0063(10) -0.0053(9)
C3B 0.0191(12) 0.0200(12) 0.0187(12) -0.0003(10) 0.0048(10) -0.0032(10)
C4B 0.0183(12) 0.0195(13) 0.0257(13) -0.0026(10) 0.0042(10) -0.0048(10)
C5B 0.0162(12) 0.0213(13) 0.0284(13) -0.0033(10) 0.0072(10) -0.0023(10)
C6B 0.0194(12) 0.0194(13) 0.0257(13) -0.0034(10) 0.0093(10) -0.0048(10)
C7B 0.0181(12) 0.0265(14) 0.0266(13) 0.0002(11) 0.0009(10) 0.0006(10)
C8B 0.0295(15) 0.0262(15) 0.0361(16) 0.0014(12) 0.0037(12) 0.0041(11)
C9B 0.0241(14) 0.0381(16) 0.0249(13) 0.0044(12) 0.0008(11) 0.0023(12)
C10B 0.0185(13) 0.0354(16) 0.0339(15) -0.0024(12) -0.0007(11) -0.0044(11)
C11B 0.0188(12) 0.0284(14) 0.0275(13) -0.0038(11) 0.0119(11) -0.0029(10)
C12B 0.0240(14) 0.0500(19) 0.0355(16) -0.0013(14) 0.0167(12) 0.0017(13)
C13B 0.0379(16) 0.0301(15) 0.0339(15) 0.0028(12) 0.0195(13) -0.0072(12)
C14B 0.0280(14) 0.0377(16) 0.0288(14) -0.0075(12) 0.0157(12) -0.0036(12)
C15B 0.0153(11) 0.0240(13) 0.0179(12) 0.0023(10) 0.0051(9) -0.0020(9)
C16B 0.0159(12) 0.0228(13) 0.0257(13) 0.0040(10) 0.0065(10) 0.0011(10)
C17B 0.0221(13) 0.0316(15) 0.0335(15) 0.0072(12) 0.0110(12) -0.0023(11)
C18B 0.0346(16) 0.0458(18) 0.0280(15) 0.0063(13) 0.0188(13) -0.0043(13)
C19B 0.0370(16) 0.0433(18) 0.0275(14) -0.0033(13) 0.0178(13) -0.0080(13)
C20B 0.0260(14) 0.0322(15) 0.0231(13) -0.0043(11) 0.0098(11) -0.0068(11)
C21B 0.0179(12) 0.0198(13) 0.0294(13) 0.0028(10) 0.0075(10) -0.0006(10)
C22B 0.0303(15) 0.0263(15) 0.0467(18) 0.0042(13) 0.0100(13) 0.0070(12)
C23B 0.0231(13) 0.0284(15) 0.0365(15) -0.0013(12) 0.0103(12) -0.0043(11)
C24B 0.0526(19) 0.0290(15) 0.0293(15) -0.0104(12) 0.0216(14) -0.0141(13)
C25B 0.096(3) 0.0315(19) 0.074(3) -0.0118(18) 0.052(3) -0.0030(19)
C26B 0.081(3) 0.068(3) 0.0255(16) -0.0150(16) 0.0174(17) -0.045(2)
C27B 0.0174(12) 0.0120(11) 0.0221(12) 0.0016(9) 0.0069(10) 0.0032(9)
C28B 0.0187(11) 0.0089(11) 0.0213(12) 0.0025(9) 0.0079(10) 0.0028(9)
C29B 0.0174(11) 0.0148(12) 0.0207(12) 0.0020(9) 0.0080(10) 0.0034(9)
C30B 0.0176(12) 0.0128(11) 0.0243(12) 0.0048(9) 0.0055(10) 0.0021(9)
C31B 0.0145(11) 0.0184(12) 0.0289(13) 0.0063(10) 0.0089(10) 0.0036(9)
C32B 0.0177(12) 0.0142(12) 0.0242(12) 0.0028(9) 0.0077(10) 0.0048(9)
C33B 0.0156(12) 0.0210(13) 0.0260(13) 0.0050(10) 0.0035(10) 0.0006(10)
C34B 0.0257(13) 0.0231(14) 0.0314(14) 0.0036(11) 0.0035(11) -0.0068(11)
C35B 0.0200(13) 0.0342(15) 0.0238(13) 0.0005(11) 0.0017(11) -0.0021(11)
C36B 0.0175(12) 0.0315(15) 0.0300(14) 0.0056(12) 0.0014(11) 0.0055(11)
C37B 0.0194(12) 0.0226(13) 0.0259(13) 0.0028(10) 0.0115(10) 0.0051(10)
C38B 0.0244(13) 0.0306(15) 0.0248(13) 0.0041(11) 0.0121(11) 0.0054(11)
C39B 0.0425(17) 0.0233(14) 0.0331(15) -0.0008(12) 0.0215(13) 0.0052(12)
C40B 0.0223(14) 0.0435(17) 0.0304(14) 0.0033(12) 0.0151(12) 0.0067(12)
C41B 0.0130(11) 0.0207(12) 0.0178(11) -0.0026(9) 0.0059(9) -0.0015(9)
C42B 0.0154(11) 0.0220(13) 0.0260(13) -0.0022(10) 0.0076(10) -0.0015(10)
C43B 0.0276(14) 0.0260(14) 0.0322(15) -0.0067(11) 0.0139(12) 0.0022(11)
C44B 0.0335(15) 0.0386(17) 0.0297(14) -0.0071(12) 0.0186(12) -0.0007(12)
C45B 0.0323(15) 0.0301(15) 0.0257(14) 0.0027(11) 0.0129(12) -0.0037(11)
C46B 0.0110(11) 0.0176(12) 0.0375(14) -0.0034(10) 0.0058(10) -0.0020(9)
C47B 0.0229(13) 0.0162(12) 0.0317(14) -0.0013(10) 0.0112(11) 0.0015(10)
C48B 0.0279(14) 0.0254(14) 0.0393(16) 0.0032(12) 0.0108(13) 0.0045(11)
C49B 0.0285(14) 0.0200(14) 0.0473(17) -0.0013(12) 0.0126(13) -0.0012(11)
C50B 0.0193(19) 0.0204(15) 0.0260(14) 0.0042(11) 0.0117(17) -0.0019(16)
C51B 0.050(2) 0.0189(16) 0.056(2) 0.0012(15) 0.0307(19) -0.0083(14)
C52B 0.0440(19) 0.0307(18) 0.0224(15) 0.0075(13) 0.0084(14) 0.0201(15)
C50" 0.0193(19) 0.0204(15) 0.0260(14) 0.0042(11) 0.0117(17) -0.0019(16)
C52" 0.0440(19) 0.0307(18) 0.0224(15) 0.0075(13) 0.0084(14) 0.0201(15)
C51" 0.050(2) 0.0189(16) 0.056(2) 0.0012(15) 0.0307(19) -0.0083(14)
C1S 0.085(2) 0.085(2) 0.085(2) -0.0016(7) 0.0232(9) 0.0004(7)
C2S 0.0637(16) 0.0643(16) 0.0649(16) -0.0021(7) 0.0183(8) -0.0004(7)
C3S 0.0748(16) 0.0756(16) 0.0762(16) -0.0009(7) 0.0210(8) -0.0003(7)
C4S 0.124(3) 0.124(3) 0.124(3) -0.0005(7) 0.0349(11) -0.0006(7)
C5S 0.096(5) 0.132(7) 0.073(4) -0.042(4) 0.036(4) -0.050(5)
C6S 0.0753(18) 0.0756(18) 0.0758(18) 0.0011(7) 0.0224(8) 0.0013(7)
C1S' 0.085(2) 0.085(2) 0.085(2) -0.0016(7) 0.0232(9) 0.0004(7)
C2S' 0.0637(16) 0.0643(16) 0.0649(16) -0.0021(7) 0.0183(8) -0.0004(7)
C3S' 0.0748(16) 0.0756(16) 0.0762(16) -0.0009(7) 0.0210(8) -0.0003(7)
C4S' 0.124(3) 0.124(3) 0.124(3) -0.0005(7) 0.0349(11) -0.0006(7)
C5S' 0.096(5) 0.132(7) 0.073(4) -0.042(4) 0.036(4) -0.050(5)
C6S' 0.0753(18) 0.0756(18) 0.0758(18) 0.0011(7) 0.0224(8) 0.0013(7)

loop_
_atom_type_symbol
_atom_type_description
_atom_type_scat_dispersion_real
_atom_type_scat_dispersion_imag
_atom_type_scat_source
C C 0.0033 0.0016 'International Tables Vol C Tables 4.2.6.8 and 6.1.1.4'
H H 0.0000 0.0000 'International Tables Vol C Tables 4.2.6.8 and 6.1.1.4'
N N 0.0061 0.0033 'International Tables Vol C Tables 4.2.6.8 and 6.1.1.4'
O O 0.0106 0.0060 'International Tables Vol C Tables 4.2.6.8 and 6.1.1.4'
Ga Ga 0.2307 1.6083 'International Tables Vol C Tables 4.2.6.8 and 6.1.1.4'
I I -0.4742 1.8119 'International Tables Vol C Tables 4.2.6.8 and 6.1.1.4'

loop_
_geom_angle_atom_site_label_1
_geom_angle_atom_site_label_2
_geom_angle_atom_site_label_3
_geom_angle
O2A Ga1A O1A 161.53(7)
O2A Ga1A N1A 90.95(8)
O1A Ga1A N1A 81.75(8)
O2A Ga1A N2A 81.89(8)
O1A Ga1A N2A 90.52(8)
N1A Ga1A N2A 132.39(9)
O2A Ga1A I1A 98.44(5)
O1A Ga1A I1A 100.02(5)
N1A Ga1A I1A 114.11(6)
N2A Ga1A I1A 113.50(6)
C1A O1A Ga1A 113.51(15)
C27A O2A Ga1A 113.42(15)
C2A N1A C15A 119.6(2)
C2A N1A Ga1A 113.42(17)
C15A N1A Ga1A 126.85(15)
C28A N2A C41A 119.5(2)
C28A N2A Ga1A 112.96(17)
C41A N2A Ga1A 127.48(15)
O1A C1A C6A 123.6(2)
O1A C1A C2A 117.1(2)
C6A C1A C2A 119.3(2)
N1A C2A C3A 125.4(2)
N1A C2A C1A 114.0(2)
C3A C2A C1A 120.7(2)
C4A C3A C2A 119.9(2)
C3A C4A C5A 118.6(2)
C3A C4A C7A 122.7(2)
C5A C4A C7A 118.6(2)
C6A C5A C4A 124.7(2)
C5A C6A C1A 116.7(2)
C5A C6A C11A 123.2(2)
C1A C6A C11A 120.0(2)
C8A C7A C4A 112.3(2)
C8A C7A C9A 108.6(2)
C4A C7A C9A 109.2(2)
C8A C7A C10A 108.8(2)
C4A C7A C10A 108.5(2)
C9A C7A C10A 109.4(2)
C6A C11A C13A 110.4(2)
C6A C11A C14A 109.7(2)
C13A C11A C14A 109.9(2)
C6A C11A C12A 111.2(2)
C13A C11A C12A 107.3(2)
C14A C11A C12A 108.3(2)
C20A C15A C16A 121.9(2)
C20A C15A N1A 119.2(2)
C16A C15A N1A 118.9(2)
C17A C16A C15A 117.4(3)
C17A C16A C21A 119.6(2)
C15A C16A C21A 123.0(2)
C18A C17A C16A 121.8(3)
C17A C18A C19A 119.7(3)
C18A C19A C20A 121.4(3)
C19A C20A C15A 117.7(3)
C19A C20A C24A 119.6(2)
C15A C20A C24A 122.5(2)
C16A C21A C23A 111.7(3)
C16A C21A C22A 111.3(2)
C23A C21A C22A 110.3(3)
C20A C24A C26A 112.2(2)
C20A C24A C25A 110.3(2)
C26A C24A C25A 110.8(2)
O2A C27A C32A 123.3(2)
O2A C27A C28A 117.0(2)
C32A C27A C28A 119.7(2)
N2A C28A C29A 125.4(2)
N2A C28A C27A 114.1(2)
C29A C28A C27A 120.5(2)
C30A C29A C28A 119.9(2)
C29A C30A C31A 118.8(2)
C29A C30A C33A 122.7(2)
C31A C30A C33A 118.5(2)
C32A C31A C30A 124.6(2)
C31A C32A C27A 116.6(2)
C31A C32A C37A 123.1(2)
C27A C32A C37A 120.3(2)
C36A C33A C30A 112.1(2)
C36A C33A C34A 109.0(2)
C30A C33A C34A 108.9(2)
C36A C33A C35A 108.6(2)
C30A C33A C35A 109.0(2)
C34A C33A C35A 109.2(2)
C32A C37A C39A 110.1(2)
C32A C37A C38A 111.3(2)
C39A C37A C38A 107.9(2)
C32A C37A C40A 109.7(2)
C39A C37A C40A 109.1(2)
C38A C37A C40A 108.6(2)
C42A C41A C46A 121.9(3)
C42A C41A N2A 119.2(2)
C46A C41A N2A 118.9(2)
C43A C42A C41A 117.8(3)
C43A C42A C47A 119.3(3)
C41A C42A C47A 122.9(3)
C44A C43A C42A 121.3(3)
C43A C44A C45A 120.3(3)
C44A C45A C46A 120.8(3)
C45A C46A C41A 117.9(3)
C45A C46A C50A 121.7(4)
C41A C46A C50A 120.3(4)
C45A C46A C50' 113.2(15)
C41A C46A C50' 128.8(15)
C42A C47A C49A 111.7(2)
C42A C47A C48A 111.0(3)
C49A C47A C48A 110.7(3)
C46A C50A C52A 113.1(6)
C46A C50A C51A 112.7(5)
C52A C50A C51A 108.6(5)
C51' C50' C46A 104(3)
C51' C50' C52' 93.1(17)
C46A C50' C52' 130(3)
O2B Ga1B O1B 161.24(7)
O2B Ga1B N2B 82.13(7)
O1B Ga1B N2B 90.83(7)
O2B Ga1B N1B 90.05(7)
O1B Ga1B N1B 81.94(7)
N2B Ga1B N1B 132.61(8)
O2B Ga1B I1B 98.93(5)
O1B Ga1B I1B 99.81(5)
N2B Ga1B I1B 114.13(6)
N1B Ga1B I1B 113.26(6)
C1B O1B Ga1B 113.69(14)
C27B O2B Ga1B 113.54(14)
C2B N1B C15B 117.8(2)
C2B N1B Ga1B 112.85(16)
C15B N1B Ga1B 129.19(15)
C28B N2B C41B 118.09(19)
C28B N2B Ga1B 112.67(16)
C41B N2B Ga1B 129.20(15)
O1B C1B C6B 124.3(2)
O1B C1B C2B 116.6(2)
C6B C1B C2B 119.1(2)
N1B C2B C3B 124.9(2)
N1B C2B C1B 114.4(2)
C3B C2B C1B 120.7(2)
C4B C3B C2B 119.9(2)
C3B C4B C5B 118.5(2)
C3B C4B C7B 122.2(2)
C5B C4B C7B 119.3(2)
C6B C5B C4B 124.8(2)
C5B C6B C1B 116.9(2)
C5B C6B C11B 122.8(2)
C1B C6B C11B 120.3(2)
C9B C7B C4B 111.5(2)
C9B C7B C10B 108.2(2)
C4B C7B C10B 109.6(2)
C9B C7B C8B 108.7(2)
C4B C7B C8B 109.0(2)
C10B C7B C8B 109.8(2)
C13B C11B C6B 108.8(2)
C13B C11B C12B 108.7(2)
C6B C11B C12B 111.7(2)
C13B C11B C14B 109.4(2)
C6B C11B C14B 110.3(2)
C12B C11B C14B 107.8(2)
C20B C15B C16B 122.1(2)
C20B C15B N1B 119.9(2)
C16B C15B N1B 118.0(2)
C15B C16B C17B 117.9(2)
C15B C16B C21B 123.0(2)
C17B C16B C21B 119.1(2)
C18B C17B C16B 121.1(3)
C19B C18B C17B 119.7(3)
C18B C19B C20B 121.6(3)
C15B C20B C19B 117.6(3)
C15B C20B C24B 122.8(2)
C19B C20B C24B 119.5(2)
C16B C21B C22B 111.2(2)
C16B C21B C23B 111.1(2)
C22B C21B C23B 110.1(2)
C20B C24B C26B 110.2(3)
C20B C24B C25B 111.2(3)
C26B C24B C25B 112.4(3)
O2B C27B C32B 123.8(2)
O2B C27B C28B 116.9(2)
C32B C27B C28B 119.2(2)
N2B C28B C29B 124.8(2)
N2B C28B C27B 114.5(2)
C29B C28B C27B 120.7(2)
C30B C29B C28B 119.8(2)
C29B C30B C31B 118.7(2)
C29B C30B C33B 122.2(2)
C31B C30B C33B 119.1(2)
C32B C31B C30B 124.8(2)
C31B C32B C27B 116.8(2)
C31B C32B C37B 123.3(2)
C27B C32B C37B 120.0(2)
C30B C33B C35B 112.2(2)
C30B C33B C34B 109.3(2)
C35B C33B C34B 108.5(2)
C30B C33B C36B 109.1(2)
C35B C33B C36B 108.7(2)
C34B C33B C36B 109.1(2)
C32B C37B C40B 111.5(2)
C32B C37B C39B 109.3(2)
C40B C37B C39B 108.6(2)
C32B C37B C38B 110.72(19)
C40B C37B C38B 107.4(2)
C39B C37B C38B 109.3(2)
C42B C41B C46B 121.2(2)
C42B C41B N2B 119.1(2)
C46B C41B N2B 119.6(2)
C43B C42B C41B 118.0(2)
C43B C42B C47B 119.1(2)
C41B C42B C47B 122.9(2)
C44B C43B C42B 121.1(3)
C45B C44B C43B 119.8(2)
C46B C45B C44B 122.2(3)
C45B C46B C41B 117.6(2)
C45B C46B C50B 121.6(3)
C41B C46B C50B 120.6(2)
C45B C46B C50" 114.7(13)
C41B C46B C50" 126.1(14)
C42B C47B C49B 110.5(2)
C42B C47B C48B 111.6(2)
C49B C47B C48B 110.9(2)
C52B C50B C46B 111.3(3)
C52B C50B C51B 111.3(3)
C46B C50B C51B 109.4(3)
C52" C50" C46B 135(3)
C52" C50" C51" 97.4(17)
C46B C50" C51" 99.9(19)
C1S C2S C3S 109.4(6)
C2S C3S C4S 102.6(6)
C5S C4S C3S 106.3(8)
C4S C5S C6S 113.4(7)
C1S' C2S' C3S' 114.2(13)
C2S' C3S' C4S' 137(2)
C5S' C4S' C3S' 127(2)
C6S' C5S' C4S' 110.4(14)

loop_
_geom_bond_atom_site_label_1
_geom_bond_atom_site_label_2
_geom_bond_distance
Ga1A O2A 1.9594(17)
Ga1A O1A 1.9650(16)
Ga1A N1A 1.967(2)
Ga1A N2A 1.976(2)
Ga1A I1A 2.5516(3)
O1A C1A 1.287(3)
O2A C27A 1.295(3)
N1A C2A 1.331(3)
N1A C15A 1.440(3)
N2A C28A 1.336(3)
N2A C41A 1.428(3)
C1A C6A 1.431(3)
C1A C2A 1.445(3)
C2A C3A 1.412(3)
C3A C4A 1.363(3)
C4A C5A 1.433(4)
C4A C7A 1.524(3)
C5A C6A 1.367(3)
C6A C11A 1.526(3)
C7A C8A 1.522(4)
C7A C9A 1.527(4)
C7A C10A 1.539(4)
C11A C13A 1.528(3)
C11A C14A 1.531(4)
C11A C12A 1.533(3)
C15A C20A 1.396(4)
C15A C16A 1.396(4)
C16A C17A 1.393(4)
C16A C21A 1.518(4)
C17A C18A 1.363(4)
C18A C19A 1.375(4)
C19A C20A 1.388(4)
C20A C24A 1.515(4)
C21A C23A 1.525(4)
C21A C22A 1.525(4)
C24A C26A 1.522(4)
C24A C25A 1.528(4)
C27A C32A 1.426(3)
C27A C28A 1.446(4)
C28A C29A 1.412(3)
C29A C30A 1.366(3)
C30A C31A 1.431(4)
C30A C33A 1.525(3)
C31A C32A 1.376(3)
C32A C37A 1.519(4)
C33A C36A 1.521(4)
C33A C34A 1.531(4)
C33A C35A 1.534(4)
C37A C39A 1.528(4)
C37A C38A 1.532(3)
C37A C40A 1.532(4)
C41A C42A 1.394(4)
C41A C46A 1.401(4)
C42A C43A 1.391(4)
C42A C47A 1.518(4)
C43A C44A 1.368(5)
C44A C45A 1.382(5)
C45A C46A 1.390(4)
C46A C50A 1.487(10)
C46A C50' 1.61(4)
C47A C49A 1.524(4)
C47A C48A 1.529(4)
C50A C52A 1.498(8)
C50A C51A 1.541(6)
C50' C51' 1.58(3)
C50' C52' 1.63(4)
Ga1B O2B 1.9641(16)
Ga1B O1B 1.9673(16)
Ga1B N2B 1.9699(19)
Ga1B N1B 1.972(2)
Ga1B I1B 2.5503(3)
O1B C1B 1.294(3)
O2B C27B 1.289(3)
N1B C2B 1.339(3)
N1B C15B 1.440(3)
N2B C28B 1.340(3)
N2B C41B 1.435(3)
C1B C6B 1.424(3)
C1B C2B 1.450(3)
C2B C3B 1.406(3)
C3B C4B 1.364(3)
C4B C5B 1.432(3)
C4B C7B 1.525(3)
C5B C6B 1.363(4)
C6B C11B 1.530(3)
C7B C9B 1.520(4)
C7B C10B 1.531(4)
C7B C8B 1.532(4)
C11B C13B 1.527(4)
C11B C12B 1.533(4)
C11B C14B 1.533(4)
C15B C20B 1.388(4)
C15B C16B 1.393(3)
C16B C17B 1.395(4)
C16B C21B 1.515(4)
C17B C18B 1.376(4)
C18B C19B 1.371(4)
C19B C20B 1.397(4)
C20B C24B 1.509(4)
C21B C22B 1.525(4)
C21B C23B 1.526(3)
C24B C26B 1.531(5)
C24B C25B 1.534(5)
C27B C32B 1.432(3)
C27B C28B 1.445(3)
C28B C29B 1.414(3)
C29B C30B 1.364(3)
C30B C31B 1.431(3)
C30B C33B 1.523(3)
C31B C32B 1.367(3)
C32B C37B 1.520(3)
C33B C35B 1.524(4)
C33B C34B 1.532(3)
C33B C36B 1.534(3)
C37B C40B 1.523(3)
C37B C39B 1.531(4)
C37B C38B 1.538(3)
C41B C42B 1.393(3)
C41B C46B 1.426(4)
C42B C43B 1.392(4)
C42B C47B 1.517(4)
C43B C44B 1.382(4)
C44B C45B 1.371(4)
C45B C46B 1.366(4)
C46B C50B 1.513(5)
C46B C50" 1.56(4)
C47B C49B 1.525(4)
C47B C48B 1.530(4)
C50B C52B 1.498(5)
C50B C51B 1.548(4)
C50" C52" 1.45(3)
C50" C51" 1.72(3)
C1S C2S 1.524(7)
C2S C3S 1.539(8)
C3S C4S 1.591(8)
C4S C5S 1.526(9)
C5S C6S 1.527(7)
C1S' C2S' 1.534(9)
C2S' C3S' 1.569(10)
C3S' C4S' 1.575(10)
C4S' C5S' 1.558(10)
C5S' C6S' 1.526(9)
